data_2016757
loop_
_publ_author_name
'McMahon, Joyce'
'Anderson, Frankie P.'
'Gallagher, John F.'
'Lough, Alan J.'

_publ_section_title
;
 A structural systematic study of three isomers of
 difluoro-<i>N</i>-(4-pyridyl)benzamide
;
_journal_coeditor_code GD3225
_journal_issue 9
_journal_name_full 'Acta Crystallographica Section C'
_journal_page_first o493
_journal_page_last o497
_journal_paper_doi 10.1107/S0108270108022634
_journal_volume 64
_journal_year 2008
_chemical_formula_iupac 'C12 H8 F2 N2 O'
_chemical_formula_moiety 'C12 H8 F2 N2 O'
_chemical_formula_structural 'C12 H8 F2 N2 O'
_chemical_formula_sum 'C12 H8 F2 N2 O'
_chemical_formula_weight 234.20
_chemical_melting_point 385
_chemical_name_systematic
;
2,3-difluoro-<i>N</i>-(4-pyridyl)benzamide
;
_space_group_IT_number 14
_symmetry_cell_setting monoclinic
_symmetry_space_group_name_Hall '-P 2yn'
_symmetry_space_group_name_H-M 'P 1 21/n 1'
_atom_sites_solution_hydrogens geom
_atom_sites_solution_primary direct
_atom_sites_solution_secondary difmap
_cell_angle_alpha 90.00
_cell_angle_beta 107.847(2)
_cell_angle_gamma 90.00
_cell_formula_units_Z 4
_cell_length_a 12.5700(6)
_cell_length_b 5.1257(2)
_cell_length_c 16.5178(8)
_cell_measurement_reflns_used 12328
_cell_measurement_temperature 150.0(10)
_cell_measurement_theta_max 27.48
_cell_measurement_theta_min 2.55
_cell_volume 1013.03(8)
_computing_cell_refinement 'DENZO-SMN (Otwinowski & Minor, 1997)'
_computing_data_collection 'KappaCCD Server software (Nonius, 1997)'
_computing_data_reduction 'DENZO-SMN (Otwinowski & Minor, 1997)'
_computing_molecular_graphics 'PLATON (Spek, 2003)'
_computing_publication_material 'SHELXL97 (Sheldrick, 2008) and PREP8 (Ferguson, 1998)'
_computing_structure_refinement 'SHELXL97 (Sheldrick, 2008) and SORTX (McArdle, 1995)'
_computing_structure_solution 'SHELXS97 (Sheldrick, 2008)'
_diffrn_ambient_temperature 150.0(10)
_diffrn_measured_fraction_theta_full 0.995
_diffrn_measured_fraction_theta_max 0.979
_diffrn_measurement_device 'Nonius KappaCCD'
_diffrn_measurement_method '\f, \w scans with \k offsets'
_diffrn_radiation_monochromator graphite
_diffrn_radiation_source 'fine-focus sealed X-ray tube'
_diffrn_radiation_type 'Molybdenum K\a'
_diffrn_radiation_wavelength 0.71073
_diffrn_reflns_av_R_equivalents 0.0325
_diffrn_reflns_av_sigmaI/netI 0.0396
_diffrn_reflns_limit_h_max 16
_diffrn_reflns_limit_h_min -16
_diffrn_reflns_limit_k_max 6
_diffrn_reflns_limit_k_min -6
_diffrn_reflns_limit_l_max 21
_diffrn_reflns_limit_l_min -21
_diffrn_reflns_number 5827
_diffrn_reflns_theta_full 25.00
_diffrn_reflns_theta_max 27.49
_diffrn_reflns_theta_min 2.59
_diffrn_standards_number 2916
_exptl_absorpt_coefficient_mu 0.125
_exptl_absorpt_correction_T_max 0.965
_exptl_absorpt_correction_T_min 0.889
_exptl_absorpt_correction_type multi-scan
_exptl_absorpt_process_details '(SORTAV; Blessing, 1995)'
_exptl_crystal_colour colourless
_exptl_crystal_density_diffrn 1.536
_exptl_crystal_description block
_exptl_crystal_F_000 480
_exptl_crystal_size_max 0.38
_exptl_crystal_size_mid 0.36
_exptl_crystal_size_min 0.30
_refine_diff_density_max 0.244
_refine_diff_density_min -0.180
_refine_ls_extinction_method none
_refine_ls_goodness_of_fit_ref 1.048
_refine_ls_hydrogen_treatment mixed
_refine_ls_matrix_type full
_refine_ls_number_parameters 158
_refine_ls_number_reflns 2292
_refine_ls_number_restraints 0
_refine_ls_restrained_S_all 1.048
_refine_ls_R_factor_all 0.0551
_refine_ls_R_factor_gt 0.0413
_refine_ls_shift/su_max 0.000
_refine_ls_shift/su_mean 0.000
_refine_ls_structure_factor_coef Fsqd
_refine_ls_weighting_details 'w=1/[\s^2^(Fo^2^)+(0.0452P)^2^+0.3718P] where P=(Fo^2^+2Fc^2^)/3'
_refine_ls_weighting_scheme calc
_refine_ls_wR_factor_gt 0.0984
_refine_ls_wR_factor_ref 0.1069
_reflns_number_gt 1872
_reflns_number_total 2292
_reflns_threshold_expression I>2\s(I)
_cod_data_source_file gd3225.cif
_cod_data_source_block I
_cod_original_sg_symbol_Hall '-p 2yn'
_cod_original_sg_symbol_H-M 'P 21/n'
_cod_database_code 2016757
_cod_database_fobs_code 2016757

loop_
_symmetry_equiv_pos_as_xyz
'x, y, z'
'-x+1/2, y+1/2, -z+1/2'
'-x, -y, -z'
'x-1/2, -y-1/2, z-1/2'

loop_
_atom_site_type_symbol
_atom_site_label
_atom_site_fract_x
_atom_site_fract_y
_atom_site_fract_z
_atom_site_U_iso_or_equiv
_atom_site_adp_type
_atom_site_calc_flag
_atom_site_refinement_flags
_atom_site_occupancy
F F12 0.20330(7) 0.77680(17) 0.02099(5) 0.0309(2) Uani d . 1
F F13 0.40168(7) 0.87823(19) 0.00503(6) 0.0377(3) Uani d . 1
O O1 0.14765(9) 0.1291(2) 0.14635(8) 0.0360(3) Uani d . 1
C C1 0.16668(11) 0.3556(3) 0.13137(9) 0.0251(3) Uani d . 1
N N1 0.09370(10) 0.5544(2) 0.12683(8) 0.0254(3) Uani d . 1
C C11 0.27630(11) 0.4290(3) 0.11850(8) 0.0239(3) Uani d . 1
C C12 0.29056(11) 0.6304(3) 0.06672(9) 0.0245(3) Uani d . 1
C C13 0.39432(12) 0.6836(3) 0.05801(9) 0.0279(3) Uani d . 1
C C14 0.48711(12) 0.5420(3) 0.10112(9) 0.0308(3) Uani d . 1
C C15 0.47431(12) 0.3376(3) 0.15251(9) 0.0320(3) Uani d . 1
C C16 0.37000(12) 0.2807(3) 0.16037(9) 0.0288(3) Uani d . 1
C C21 -0.01346(11) 0.5355(3) 0.13734(9) 0.0240(3) Uani d . 1
C C22 -0.04349(12) 0.3409(3) 0.18500(9) 0.0270(3) Uani d . 1
C C23 -0.15038(12) 0.3501(3) 0.19325(10) 0.0300(3) Uani d . 1
N N24 -0.22677(10) 0.5331(3) 0.15855(9) 0.0327(3) Uani d . 1
C C25 -0.19528(12) 0.7184(3) 0.11343(10) 0.0326(4) Uani d . 1
C C26 -0.09093(12) 0.7281(3) 0.10129(10) 0.0285(3) Uani d . 1
H H1 0.1150(15) 0.710(4) 0.1162(12) 0.038(5) Uiso d . 1
H H14 0.5584 0.5830 0.0959 0.037 Uiso calc R 1
H H15 0.5373 0.2361 0.1825 0.038 Uiso calc R 1
H H16 0.3623 0.1382 0.1949 0.035 Uiso calc R 1
H H22 0.0074 0.2061 0.2110 0.032 Uiso calc R 1
H H23 -0.1706 0.2171 0.2258 0.036 Uiso calc R 1
H H25 -0.2476 0.8513 0.0882 0.039 Uiso calc R 1
H H26 -0.0729 0.8644 0.0688 0.034 Uiso calc R 1

loop_
_atom_site_aniso_label
_atom_site_aniso_U_11
_atom_site_aniso_U_22
_atom_site_aniso_U_33
_atom_site_aniso_U_12
_atom_site_aniso_U_13
_atom_site_aniso_U_23
F12 0.0274(4) 0.0300(5) 0.0369(5) 0.0041(4) 0.0121(4) 0.0083(4)
F13 0.0361(5) 0.0365(5) 0.0462(5) -0.0037(4) 0.0212(4) 0.0076(4)
O1 0.0373(6) 0.0210(5) 0.0572(7) 0.0001(4) 0.0254(5) 0.0019(5)
C1 0.0259(7) 0.0229(7) 0.0275(7) -0.0010(6) 0.0098(5) -0.0012(6)
N1 0.0238(6) 0.0205(6) 0.0340(6) -0.0008(5) 0.0121(5) 0.0023(5)
C11 0.0242(7) 0.0232(7) 0.0252(7) -0.0005(6) 0.0086(5) -0.0029(5)
C12 0.0231(7) 0.0242(7) 0.0257(7) 0.0024(6) 0.0068(5) -0.0009(5)
C13 0.0302(7) 0.0275(7) 0.0289(7) -0.0040(6) 0.0133(6) -0.0013(6)
C14 0.0234(7) 0.0377(9) 0.0330(8) -0.0034(6) 0.0110(6) -0.0081(7)
C15 0.0259(7) 0.0374(9) 0.0312(7) 0.0070(6) 0.0067(6) -0.0017(7)
C16 0.0299(7) 0.0294(8) 0.0277(7) 0.0034(6) 0.0097(6) 0.0010(6)
C21 0.0225(6) 0.0237(7) 0.0264(7) -0.0030(6) 0.0084(5) -0.0045(6)
C22 0.0261(7) 0.0248(7) 0.0307(7) -0.0010(6) 0.0097(6) 0.0003(6)
C23 0.0292(7) 0.0283(8) 0.0356(8) -0.0048(6) 0.0145(6) -0.0024(6)
N24 0.0256(6) 0.0322(7) 0.0414(7) -0.0017(5) 0.0118(5) -0.0053(6)
C25 0.0254(7) 0.0289(8) 0.0420(9) 0.0032(6) 0.0082(6) -0.0013(7)
C26 0.0279(7) 0.0242(7) 0.0333(7) -0.0006(6) 0.0095(6) 0.0011(6)

loop_
_atom_type_symbol
_atom_type_description
_atom_type_scat_dispersion_real
_atom_type_scat_dispersion_imag
_atom_type_scat_source
C C 0.0033 0.0016 'International Tables Vol C Tables 4.2.6.8 and 6.1.1.4'
H H 0.0000 0.0000 'International Tables Vol C Tables 4.2.6.8 and 6.1.1.4'
N N 0.0061 0.0033 'International Tables Vol C Tables 4.2.6.8 and 6.1.1.4'
O O 0.0106 0.0060 'International Tables Vol C Tables 4.2.6.8 and 6.1.1.4'
F F 0.0171 0.0103 'International Tables Vol C Tables 4.2.6.8 and 6.1.1.4'

loop_
_geom_angle_atom_site_label_1
_geom_angle_atom_site_label_2
_geom_angle_atom_site_label_3
_geom_angle
O1 C1 N1 123.47(13)
O1 C1 C11 120.58(12)
N1 C1 C11 115.93(12)
C1 N1 C21 126.54(12)
C1 C11 C12 124.75(12)
C1 C11 C16 117.70(13)
C12 C11 C16 117.54(13)
F12 C12 C11 121.43(12)
F12 C12 C13 117.53(13)
C11 C12 C13 121.02(13)
F13 C13 C12 117.90(13)
F13 C13 C14 120.74(13)
C12 C13 C14 121.36(14)
C13 C14 C15 118.48(13)
C14 C15 C16 120.36(13)
C15 C16 C11 121.21(14)
C26 C21 C22 118.45(13)
C22 C21 N1 123.50(13)
C26 C21 N1 117.98(13)
C21 C22 C23 117.89(13)
N24 C23 C22 124.67(14)
C23 N24 C25 116.06(12)
N24 C25 C26 124.02(14)
C21 C26 C25 118.90(14)
C1 N1 H1 116.9(12)
C21 N1 H1 116.5(12)
C13 C14 H14 120.8
C15 C14 H14 120.8
C16 C15 H15 119.8
C14 C15 H15 119.8
C15 C16 H16 119.4
C11 C16 H16 119.4
C23 C22 H22 121.1
C21 C22 H22 121.1
N24 C23 H23 117.7
C22 C23 H23 117.7
N24 C25 H25 118.0
C26 C25 H25 118.0
C21 C26 H26 120.6
C25 C26 H26 120.6

loop_
_geom_bond_atom_site_label_1
_geom_bond_atom_site_label_2
_geom_bond_distance
F12 C12 1.3523(16)
F13 C13 1.3487(17)
O1 C1 1.2259(17)
C1 N1 1.3574(18)
C1 C11 1.5048(19)
N1 C21 1.4133(17)
C11 C12 1.3872(19)
C11 C16 1.394(2)
C12 C13 1.3824(19)
C13 C14 1.373(2)
C14 C15 1.389(2)
C15 C16 1.388(2)
C21 C26 1.386(2)
C21 C22 1.393(2)
C22 C23 1.392(2)
C23 N24 1.339(2)
N24 C25 1.340(2)
C25 C26 1.387(2)
N1 H1 0.88(2)
C14 H14 0.9500
C15 H15 0.9500
C16 H16 0.9500
C22 H22 0.9500
C23 H23 0.9500
C25 H25 0.9500
C26 H26 0.9500

loop_
_geom_hbond_atom_site_label_D
_geom_hbond_atom_site_label_H
_geom_hbond_atom_site_label_A
_geom_hbond_site_symmetry_A
_geom_hbond_distance_DH
_geom_hbond_distance_HA
_geom_hbond_distance_DA
_geom_hbond_angle_DHA
_geom_hbond_publ_flag
N1 H1 O1 1_565 0.88(2) 2.21(2) 3.0181(16) 152.3(16) yes
N1 H1 F12 . 0.88(2) 2.212(18) 2.7803(14) 122.2(15) yes
C22 H22 O1 . 0.95 2.36 2.8807(18) 114 yes
C14 H14 N24 1_655 0.95 2.59 3.4273(19) 147 yes
C15 H15 Cg1 2_545 0.95 2.86 3.5941(16) 135 yes
C25 H25 F13 3_575 0.95 2.49 3.4240(18) 166 yes

loop_
_geom_torsion_atom_site_label_1
_geom_torsion_atom_site_label_2
_geom_torsion_atom_site_label_3
_geom_torsion_atom_site_label_4
_geom_torsion
_geom_torsion_publ_flag
O1 C1 N1 C21 -0.6(2) no
O1 C1 C11 C12 149.52(15) no
C11 C1 N1 C21 -179.45(12) no
C1 N1 C21 C26 -156.89(14) no
N1 C1 C11 C12 -31.6(2) ?
O1 C1 C11 C16 -29.2(2) ?
N1 C1 C11 C16 149.63(13) ?
C16 C11 C12 F12 177.19(12) ?
C1 C11 C12 F12 -1.5(2) ?
C16 C11 C12 C13 -0.8(2) ?
C1 C11 C12 C13 -179.54(13) ?
F12 C12 C13 F13 0.4(2) ?
C11 C12 C13 F13 178.43(12) ?
F12 C12 C13 C14 -179.05(13) ?
C11 C12 C13 C14 -1.0(2) ?
F13 C13 C14 C15 -177.70(13) ?
C12 C13 C14 C15 1.7(2) ?
C13 C14 C15 C16 -0.6(2) ?
C14 C15 C16 C11 -1.2(2) ?
C12 C11 C16 C15 1.9(2) ?
C1 C11 C16 C15 -179.31(13) ?
C1 N1 C21 C22 26.1(2) ?
C26 C21 C22 C23 0.4(2) ?
N1 C21 C22 C23 177.44(13) ?
C21 C22 C23 N24 0.0(2) ?
C22 C23 N24 C25 -0.3(2) ?
C23 N24 C25 C26 0.2(2) ?
C22 C21 C26 C25 -0.5(2) ?
N1 C21 C26 C25 -177.72(13) ?
N24 C25 C26 C21 0.2(2) ?

loop_
_cod_related_entry_id
_cod_related_entry_database
_cod_related_entry_code
1 ChemSpider 13824086
